data_4321952
loop_
_publ_author_name
'Andrea Bencini'
'Antonio Bianchi'
'Vieri Fusi'
'Claudia Giorgi'
'Piero Paoletti'
Jose
Antonio
Ramirez'
'Barbara Valtancoli'

_publ_section_title
;
 Palladium(II) Complexation byp-Cyclophane Receptors. A Solution and Solid
 State Study
;
_journal_name_full 'Inorganic Chemistry'
_journal_page_first 2064
_journal_page_last 2070
_journal_paper_doi 10.1021/ic9810891
_journal_volume 38
_journal_year 1999
_chemical_formula_sum 'C35 H61 Cl4 N5 O17 Pd'
_chemical_formula_weight 1072.09
_chemical_name_systematic
;
 ?
;
_space_group_IT_number 29
_symmetry_cell_setting orthorhombic
_symmetry_space_group_name_Hall 'P 2c -2ac'
_symmetry_space_group_name_H-M 'P c a 21'
_atom_sites_solution_hydrogens geom
_atom_sites_solution_primary direct
_atom_sites_solution_secondary difmap
_audit_creation_method SHELXL
_cell_angle_alpha 90.000(5)
_cell_angle_beta 90.000(5)
_cell_angle_gamma 90.000(5)
_cell_formula_units_Z 4
_cell_length_a 23.739(5)
_cell_length_b 13.370(5)
_cell_length_c 14.903(5)
_cell_measurement_temperature 293(2)
_cell_volume 4730(3)
_computing_structure_refinement 'SHELXL-93 (Sheldrick, 1993)'
_computing_structure_solution 'SHELXS-86 (Sheldrick, 1990)'
_diffrn_ambient_temperature 293(2)
_diffrn_radiation_monochromator graphite
_diffrn_radiation_source 'fine-focus sealed tube'
_diffrn_radiation_type MoK\a
_diffrn_radiation_wavelength 0.71069
_diffrn_reflns_av_R_equivalents 0.0000
_diffrn_reflns_av_sigmaI/netI 0.2301
_diffrn_reflns_limit_h_max 28
_diffrn_reflns_limit_h_min 0
_diffrn_reflns_limit_k_max 15
_diffrn_reflns_limit_k_min 0
_diffrn_reflns_limit_l_max 17
_diffrn_reflns_limit_l_min 0
_diffrn_reflns_number 4307
_diffrn_reflns_theta_max 24.96
_diffrn_reflns_theta_min 2.67
_exptl_absorpt_coefficient_mu 0.690
_exptl_crystal_density_diffrn 1.505
_exptl_crystal_F_000 2224
_refine_diff_density_max 0.741
_refine_diff_density_min -1.183
_refine_diff_density_rms 0.128
_refine_ls_abs_structure_details 'Flack H D (1983), Acta Cryst. A39, 876-881'
_refine_ls_abs_structure_Flack 0.04(10)
_refine_ls_extinction_method none
_refine_ls_goodness_of_fit_all 0.987
_refine_ls_goodness_of_fit_obs 1.106
_refine_ls_matrix_type full
_refine_ls_number_parameters 323
_refine_ls_number_reflns 4257
_refine_ls_number_restraints 1
_refine_ls_restrained_S_all 1.060
_refine_ls_restrained_S_obs 1.106
_refine_ls_R_factor_all 0.2359
_refine_ls_R_factor_obs 0.0640
_refine_ls_shift/esd_max -1.011
_refine_ls_shift/esd_mean 0.042
_refine_ls_structure_factor_coef Fsqd
_refine_ls_weighting_details 'w=1/[\s^2^(Fo^2^)+(0.1037P)^2^+0.0000P] where P=(Fo^2^+2Fc^2^)/3'
_refine_ls_weighting_scheme calc
_refine_ls_wR_factor_all 0.2261
_refine_ls_wR_factor_obs 0.1510
_reflns_number_observed 1881
_reflns_number_total 4307
_reflns_observed_criterion >2sigma(I)
_cod_data_source_file ic9810891_1.cif
_cod_data_source_block pdcrifo
_cod_depositor_comments
;
The following automatic conversions were performed:

'_refine_ls_weighting_scheme' value 'calc
w=1/[\s^2^(Fo^2^)+(0.1037P)^2^+0.0000P] where P=(Fo^2^+2Fc^2^)/3' was
changed to 'calc'. New tag '_refine_ls_weighting_details' was
created. The value of the new tag was set to
'w=1/[\s^2^(Fo^2^)+(0.1037P)^2^+0.0000P] where P=(Fo^2^+2Fc^2^)/3'.

Automatic conversion script
Id: cif_fix_values 3143 2015-03-26 13:38:13Z robertas 
;
_cod_original_cell_volume 4730.1(26)
_cod_database_code 4321952

loop_
_symmetry_equiv_pos_as_xyz
'x, y, z'
'-x, -y, z+1/2'
'-x+1/2, y, z+1/2'
'x+1/2, -y, z'

loop_
_atom_site_aniso_label
_atom_site_aniso_U_11
_atom_site_aniso_U_22
_atom_site_aniso_U_33
_atom_site_aniso_U_23
_atom_site_aniso_U_13
_atom_site_aniso_U_12
Pd1 0.0339(5) 0.0363(6) 0.0322(5) 0.0011(11) -0.0043(10) 0.0021(7)
Cl1 0.059(3) 0.077(4) 0.037(3) 0.010(3) -0.005(3) 0.020(3)
N1 0.027(7) 0.022(7) 0.032(8) -0.005(6) 0.003(7) 0.000(6)
N2 0.037(8) 0.039(9) 0.030(7) 0.006(7) 0.000(7) -0.015(7)
N3 0.059(12) 0.049(11) 0.076(13) 0.002(10) -0.002(11) 0.009(9)
N4 0.055(12) 0.034(10) 0.067(12) -0.002(9) 0.001(10) -0.019(8)
N5 0.062(10) 0.049(9) 0.015(7) 0.002(7) 0.016(8) 0.000(8)
O1 0.033(7) 0.066(9) 0.062(9) -0.009(8) 0.002(7) 0.004(7)
O2 0.058(9) 0.065(10) 0.079(11) 0.015(9) 0.016(8) 0.020(8)
O3 0.068(9) 0.033(7) 0.123(14) 0.000(10) -0.001(10) -0.002(9)
O4 0.065(10) 0.049(9) 0.081(11) 0.031(8) -0.005(9) -0.005(8)
O5 0.048(8) 0.049(9) 0.086(10) 0.000(8) -0.009(8) -0.008(7)
Cl3 0.069(4) 0.045(3) 0.088(5) 0.001(3) -0.010(4) -0.004(3)
Cl4 0.093(4) 0.054(3) 0.082(5) 0.001(3) 0.004(4) -0.018(3)

loop_
_atom_site_label
_atom_site_type_symbol
_atom_site_fract_x
_atom_site_fract_y
_atom_site_fract_z
_atom_site_U_iso_or_equiv
_atom_site_thermal_displace_type
_atom_site_occupancy
_atom_site_calc_flag
_atom_site_refinement_flags
_atom_site_disorder_group
Pd1 Pd 0.78385(5) 0.55036(9) 0.68558(11) 0.0342(3) Uani 1 d . .
Cl1 Cl 0.7515(2) 0.6312(4) 0.5582(3) 0.0577(14) Uani 1 d . .
N1 N 0.8129(5) 0.4884(9) 0.8000(9) 0.027(3) Uani 1 d . .
N2 N 0.7083(5) 0.5637(10) 0.7505(9) 0.035(3) Uani 1 d . .
N3 N 0.7987(8) 1.0122(13) 1.0067(14) 0.061(5) Uani 1 d . .
H3 H 0.8228(79) 1.0045(139) 0.9780(127) 0.053(63) Uiso 1 d . .
N4 N 1.0101(7) 0.8428(12) 0.8700(12) 0.052(5) Uani 1 d . .
H4 H 0.9711(101) 0.8837(171) 0.9028(159) 0.098(82) Uiso 1 d . .
N5 N 0.8559(7) 0.4932(12) 0.6248(9) 0.042(4) Uani 1 d . .
O1 O 0.8723(5) 0.8568(10) 1.1052(9) 0.054(4) Uani 1 d . .
O2 O 0.9640(6) 0.7679(10) 1.0241(11) 0.067(4) Uani 1 d . .
O3 O 0.9978(6) 1.0450(10) 0.9149(12) 0.075(5) Uani 1 d . .
O4 O 0.9025(6) 1.1399(10) 0.9787(10) 0.065(4) Uani 1 d . .
O5 O 0.9002(5) 0.9241(9) 0.9293(11) 0.061(4) Uani 1 d . .
H5A H 0.8892(5) 0.8603(9) 0.9550(11) 0.075(11) Uiso 1 calc R .
H5B H 0.8871(5) 0.9192(9) 0.8678(11) 0.075(11) Uiso 1 calc R .
C1 C 0.8411(9) 0.5658(15) 0.8549(14) 0.058(6) Uiso 1 d . .
H1A H 0.8785(19) 0.5768(63) 0.8325(49) 0.062(20) Uiso 1 calc R .
H1B H 0.8431(43) 0.5437(39) 0.9162(20) 0.062(20) Uiso 1 calc R .
H1C H 0.8201(28) 0.6270(28) 0.8518(62) 0.062(20) Uiso 1 calc R .
C2 C 0.7629(8) 0.4456(15) 0.8460(14) 0.052(5) Uiso 1 d . .
H2O H 0.7727(8) 0.4260(15) 0.9067(14) 0.075(11) Uiso 1 calc R .
H2P H 0.7497(8) 0.3869(15) 0.8140(14) 0.075(11) Uiso 1 calc R .
C3 C 0.7162(8) 0.5270(12) 0.8478(12) 0.043(5) Uiso 1 d . .
H3M H 0.6813(8) 0.4991(12) 0.8705(12) 0.075(11) Uiso 1 calc R .
H3N H 0.7273(8) 0.5821(12) 0.8862(12) 0.075(11) Uiso 1 calc R .
C4 C 0.6691(7) 0.4902(13) 0.7033(13) 0.042(5) Uiso 1 d . .
H4A H 0.6910(8) 0.4374(47) 0.6770(64) 0.062(20) Uiso 1 calc R .
H4B H 0.6485(35) 0.5245(23) 0.6572(51) 0.062(20) Uiso 1 calc R .
H4C H 0.6432(30) 0.4625(61) 0.7460(19) 0.062(20) Uiso 1 calc R .
C5 C 0.6749(8) 0.6559(14) 0.7492(13) 0.045(5) Uiso 1 d . .
H5K H 0.6375(8) 0.6417(14) 0.7719(13) 0.075(11) Uiso 1 calc R .
H5L H 0.6711(8) 0.6785(14) 0.6876(13) 0.075(11) Uiso 1 calc R .
C6 C 0.7017(7) 0.7414(13) 0.8063(12) 0.034(4) Uiso 1 d . .
C7 C 0.7510(9) 0.7902(14) 0.7790(14) 0.052(5) Uiso 1 d . .
H7G H 0.7716(9) 0.7683(14) 0.7297(14) 0.102(29) Uiso 1 calc R .
C8 C 0.7679(9) 0.8731(17) 0.8289(15) 0.067(7) Uiso 1 d . .
H8H H 0.8013(9) 0.9042(17) 0.8121(15) 0.102(29) Uiso 1 calc R .
C9 C 0.7395(9) 0.9125(15) 0.9005(14) 0.053(5) Uiso 1 d . .
C10 C 0.6925(8) 0.8592(14) 0.9273(13) 0.045(5) Uiso 1 d . .
H10I H 0.6729(8) 0.8799(14) 0.9779(13) 0.102(29) Uiso 1 calc R .
C11 C 0.6735(8) 0.7742(13) 0.8800(12) 0.042(5) Uiso 1 d . .
H11J H 0.6415(8) 0.7404(13) 0.8993(12) 0.102(29) Uiso 1 calc R .
C12 C 0.7506(14) 1.0101(12) 0.9428(19) 0.056(5) Uiso 1 d . .
H12E H 0.7169(14) 1.0310(12) 0.9745(19) 0.075(11) Uiso 1 calc R .
H12F H 0.7577(14) 1.0587(12) 0.8959(19) 0.075(11) Uiso 1 calc R .
C13 C 0.7898(9) 0.9462(17) 1.0860(14) 0.061(5) Uiso 1 d . .
H13A H 0.7763(9) 0.8817(17) 1.0653(14) 0.075(11) Uiso 1 calc R .
H13B H 0.7607(9) 0.9751(17) 1.1235(14) 0.075(11) Uiso 1 calc R .
C14 C 0.8428(8) 0.9301(15) 1.1428(14) 0.057(6) Uiso 1 d . .
H14C H 0.8650(8) 0.9910(15) 1.1447(14) 0.075(11) Uiso 1 calc R .
H14D H 0.8326(8) 0.9122(15) 1.2037(14) 0.075(11) Uiso 1 calc R .
C15 C 0.9243(9) 0.8397(16) 1.1491(15) 0.066(6) Uiso 1 d . .
H15A H 0.9178(9) 0.8357(16) 1.2133(15) 0.075(11) Uiso 1 calc R .
H15B H 0.9491(9) 0.8960(16) 1.1382(15) 0.075(11) Uiso 1 calc R .
C16 C 0.9520(11) 0.7484(18) 1.1194(17) 0.076(7) Uiso 1 d . .
H16A H 0.9275(11) 0.6909(18) 1.1263(17) 0.075(11) Uiso 1 calc R .
H16B H 0.9865(11) 0.7368(18) 1.1527(17) 0.075(11) Uiso 1 calc R .
C17 C 1.0080(10) 0.7072(18) 0.9824(15) 0.069(7) Uiso 1 d . .
H17A H 0.9988(10) 0.6369(18) 0.9891(15) 0.075(11) Uiso 1 calc R .
H17B H 1.0436(10) 0.7194(18) 1.0123(15) 0.075(11) Uiso 1 calc R .
C18 C 1.0133(10) 0.7317(17) 0.8865(16) 0.069(7) Uiso 1 d . .
H18A H 0.9834(10) 0.6986(17) 0.8535(16) 0.075(11) Uiso 1 calc R .
H18B H 1.0490(10) 0.7066(17) 0.8643(16) 0.075(11) Uiso 1 calc R .
C19 C 1.0522(10) 0.8957(17) 0.9216(16) 0.066(6) Uiso 1 d . .
H19A H 1.0890(10) 0.8674(17) 0.9087(16) 0.075(11) Uiso 1 calc R .
H19B H 1.0448(10) 0.8859(17) 0.9850(16) 0.075(11) Uiso 1 calc R .
C20 C 1.0534(12) 1.0070(21) 0.9018(21) 0.095(9) Uiso 1 d . .
H20A H 1.0796(12) 1.0404(21) 0.9417(21) 0.075(11) Uiso 1 calc R .
H20B H 1.0655(12) 1.0184(21) 0.8405(21) 0.075(11) Uiso 1 calc R .
C21 C 0.9965(12) 1.1488(23) 0.9335(24) 0.103(10) Uiso 1 d . .
H21A H 1.0218(12) 1.1829(23) 0.8926(24) 0.075(11) Uiso 1 calc R .
H21B H 1.0102(12) 1.1598(23) 0.9940(24) 0.075(11) Uiso 1 calc R .
C22 C 0.9413(11) 1.1921(21) 0.9255(20) 0.091(8) Uiso 1 d . .
H22A H 0.9425(11) 1.2616(21) 0.9443(20) 0.075(11) Uiso 1 calc R .
H22B H 0.9294(11) 1.1901(21) 0.8633(20) 0.075(11) Uiso 1 calc R .
C23 C 0.8484(9) 1.1753(16) 0.9665(16) 0.064(6) Uiso 1 d . .
H23A H 0.8364(9) 1.1632(16) 0.9052(16) 0.075(11) Uiso 1 calc R .
H23B H 0.8473(9) 1.2468(16) 0.9773(16) 0.075(11) Uiso 1 calc R .
C24 C 0.8063(9) 1.1185(15) 1.0358(15) 0.056(6) Uiso 1 d . .
H24A H 0.8220(9) 1.1203(15) 1.0958(15) 0.075(11) Uiso 1 calc R .
H24B H 0.7701(9) 1.1521(15) 1.0369(15) 0.075(11) Uiso 1 calc R .
C25 C 1.0133(9) 0.8571(17) 0.7636(14) 0.060(6) Uiso 1 d . .
H25A H 1.0002(9) 0.9240(17) 0.7495(14) 0.075(11) Uiso 1 calc R .
H25B H 1.0526(9) 0.8533(17) 0.7459(14) 0.075(11) Uiso 1 calc R .
C26 C 0.9823(7) 0.7879(14) 0.7098(12) 0.047(5) Uiso 1 d . .
C27 C 0.9241(7) 0.7945(13) 0.6998(15) 0.050(5) Uiso 1 d . .
H27 H 0.9055(7) 0.8487(13) 0.7253(15) 0.102(29) Uiso 1 calc R .
C28 C 0.8919(9) 0.7228(15) 0.6529(13) 0.059(6) Uiso 1 d . .
H28 H 0.8530(9) 0.7287(15) 0.6479(13) 0.102(29) Uiso 1 calc R .
C29 C 0.9212(8) 0.6416(15) 0.6136(14) 0.049(5) Uiso 1 d . .
C30 C 0.9794(8) 0.6344(16) 0.6251(14) 0.056(6) Uiso 1 d . .
H30 H 0.9988(8) 0.5803(16) 0.6009(14) 0.102(29) Uiso 1 calc R .
C31 C 1.0080(8) 0.7067(14) 0.6718(16) 0.060(6) Uiso 1 d . .
H31 H 1.0468(8) 0.7003(14) 0.6779(16) 0.102(29) Uiso 1 calc R .
C32 C 0.8883(8) 0.5602(15) 0.5684(14) 0.051(5) Uiso 1 d . .
H32A H 0.8625(8) 0.5914(15) 0.5263(14) 0.075(11) Uiso 1 calc R .
H32B H 0.9144(8) 0.5201(15) 0.5337(14) 0.075(11) Uiso 1 calc R .
C33 C 0.8341(9) 0.4114(15) 0.5670(14) 0.047(5) Uiso 1 d . .
H33A H 0.8224(43) 0.3564(36) 0.6039(15) 0.062(20) Uiso 1 calc R .
H33B H 0.8633(17) 0.3896(57) 0.5269(52) 0.062(20) Uiso 1 calc R .
H33C H 0.8026(30) 0.4354(28) 0.5329(57) 0.062(20) Uiso 1 calc R .
C34 C 0.8905(6) 0.4483(13) 0.6980(14) 0.044(4) Uiso 1 d . .
H34A H 0.9154(6) 0.4988(13) 0.7228(14) 0.075(11) Uiso 1 calc R .
H34B H 0.9136(6) 0.3948(13) 0.6738(14) 0.075(11) Uiso 1 calc R .
C35 C 0.8518(8) 0.4064(14) 0.7734(13) 0.041(5) Uiso 1 d . .
H35A H 0.8306(8) 0.3493(14) 0.7515(13) 0.075(11) Uiso 1 calc R .
H35B H 0.8743(8) 0.3852(14) 0.8244(13) 0.075(11) Uiso 1 calc R .
Cl2 Cl 1.0252(2) 0.4459(4) 0.8462(3) 0.0534(13) Uiso 1 d . .
O21 O 1.0668(11) 0.5152(20) 0.8634(18) 0.149(3) Uiso 1 d . .
O22 O 1.0202(10) 0.4349(19) 0.7583(19) 0.149(3) Uiso 1 d . .
O23 O 0.9749(10) 0.4729(18) 0.8919(19) 0.149(3) Uiso 1 d . .
O24 O 1.0473(10) 0.3586(19) 0.8838(17) 0.149(3) Uiso 1 d . .
Cl3 Cl 1.1855(3) 0.7943(4) 0.7861(5) 0.067(2) Uani 1 d . .
O31 O 1.2324(10) 0.7706(18) 0.7350(17) 0.149(3) Uiso 1 d . .
O32 O 1.1713(11) 0.8927(21) 0.7877(19) 0.149(3) Uiso 1 d . .
O33 O 1.1438(11) 0.7541(19) 0.7300(17) 0.149(3) Uiso 1 d . .
O34 O 1.1786(11) 0.7563(19) 0.8698(19) 0.149(3) Uiso 1 d . .
Cl4 Cl 0.8814(3) 1.0910(5) 0.6622(4) 0.076(2) Uani 1 d . .
O41 O 0.8847(10) 1.1886(20) 0.6549(16) 0.149(3) Uiso 1 d . .
O42 O 0.8503(11) 1.0469(20) 0.5953(18) 0.149(3) Uiso 1 d . .
O43 O 0.8634(12) 1.0500(21) 0.7377(20) 0.149(3) Uiso 1 d . .
O44 O 0.9374(11) 1.0535(19) 0.6491(16) 0.149(3) Uiso 1 d . .

loop_
_atom_type_symbol
_atom_type_description
_atom_type_scat_dispersion_real
_atom_type_scat_dispersion_imag
_atom_type_scat_source
C C 0.0033 0.0016 'International Tables Vol C Tables 4.2.6.8 and 6.1.1.4'
H H 0.0000 0.0000 'International Tables Vol C Tables 4.2.6.8 and 6.1.1.4'
N N 0.0061 0.0033 'International Tables Vol C Tables 4.2.6.8 and 6.1.1.4'
O O 0.0106 0.0060 'International Tables Vol C Tables 4.2.6.8 and 6.1.1.4'
Cl Cl 0.1484 0.1585 'International Tables Vol C Tables 4.2.6.8 and 6.1.1.4'
Pd Pd -0.9988 1.0072 'International Tables Vol C Tables 4.2.6.8 and 6.1.1.4'

loop_
_geom_angle_atom_site_label_1
_geom_angle_atom_site_label_2
_geom_angle_atom_site_label_3
_geom_angle
_geom_angle_site_symmetry_1
_geom_angle_site_symmetry_3
_geom_angle_publ_flag
N1 Pd1 N2 86.3(5) . . ?
N1 Pd1 N5 86.3(6) . . ?
N2 Pd1 N5 163.4(6) . . ?
N1 Pd1 Cl1 176.4(4) . . ?
N2 Pd1 Cl1 93.2(4) . . ?
N5 Pd1 Cl1 95.0(4) . . ?
C1 N1 C2 112.1(14) . . ?
C1 N1 C35 112.5(14) . . ?
C2 N1 C35 109.5(13) . . ?
C1 N1 Pd1 109.6(11) . . ?
C2 N1 Pd1 105.9(10) . . ?
C35 N1 Pd1 106.9(10) . . ?
C5 N2 C4 101.9(13) . . ?
C5 N2 C3 110.2(13) . . ?
C4 N2 C3 107.6(13) . . ?
C5 N2 Pd1 122.8(11) . . ?
C4 N2 Pd1 105.1(10) . . ?
C3 N2 Pd1 108.1(10) . . ?
C12 N3 C24 107.3(15) . . ?
C12 N3 C13 112.8(18) . . ?
C24 N3 C13 110.5(18) . . ?
C12 N3 H3 103.1(100) . . ?
C24 N3 H3 102.2(100) . . ?
C13 N3 H3 119.9(100) . . ?
C19 N4 C18 111.1(18) . . ?
C19 N4 C25 115.8(17) . . ?
C18 N4 C25 106.1(16) . . ?
C19 N4 H4 95.4(100) . . ?
C18 N4 H4 115.4(100) . . ?
C25 N4 H4 113.1(100) . . ?
C32 N5 C33 107.7(15) . . ?
C32 N5 C34 112.4(15) . . ?
C33 N5 C34 108.7(15) . . ?
C32 N5 Pd1 117.4(12) . . ?
C33 N5 Pd1 103.7(11) . . ?
C34 N5 Pd1 106.4(10) . . ?
C14 O1 C15 112.6(16) . . ?
C17 O2 C16 116.7(17) . . ?
C21 O3 C20 113.4(20) . . ?
C23 O4 C22 111.5(17) . . ?
H4 O5 H3 166.4(91) . . ?
H4 O5 H5A 94.1(71) . . ?
H3 O5 H5A 95.9(46) . . ?
H4 O5 H5B 94.3(75) . . ?
H3 O5 H5B 92.3(48) . . ?
H5A O5 H5B 103.1 . . ?
N1 C1 H1A 109.5(9) . . ?
N1 C1 H1B 109.5(10) . . ?
H1A C1 H1B 109.5 . . ?
N1 C1 H1C 109.5(9) . . ?
H1A C1 H1C 109.5 . . ?
H1B C1 H1C 109.5 . . ?
N1 C2 C3 108.0(15) . . ?
N1 C2 H2O 110.1(9) . . ?
C3 C2 H2O 110.1(10) . . ?
N1 C2 H2P 110.1(9) . . ?
C3 C2 H2P 110.1(10) . . ?
H2O C2 H2P 108.4 . . ?
N2 C3 C2 107.0(14) . . ?
N2 C3 H3M 110.3(9) . . ?
C2 C3 H3M 110.3(10) . . ?
N2 C3 H3N 110.3(8) . . ?
C2 C3 H3N 110.3(10) . . ?
H3M C3 H3N 108.6 . . ?
N2 C4 H4A 109.4(9) . . ?
N2 C4 H4B 109.5(9) . . ?
H4A C4 H4B 109.5 . . ?
N2 C4 H4C 109.5(9) . . ?
H4A C4 H4C 109.5 . . ?
H4B C4 H4C 109.5 . . ?
N2 C5 C6 112.9(14) . . ?
N2 C5 H5K 109.0(9) . . ?
C6 C5 H5K 109.0(9) . . ?
N2 C5 H5L 109.0(9) . . ?
C6 C5 H5L 109.0(9) . . ?
H5K C5 H5L 107.8 . . ?
C11 C6 C7 119.7(17) . . ?
C11 C6 C5 118.5(15) . . ?
C7 C6 C5 121.6(16) . . ?
C8 C7 C6 117.1(19) . . ?
C8 C7 H7G 121.4(13) . . ?
C6 C7 H7G 121.5(11) . . ?
C9 C8 C7 125.5(21) . . ?
C9 C8 H8H 117.2(13) . . ?
C7 C8 H8H 117.3(13) . . ?
C8 C9 C10 115.1(20) . . ?
C8 C9 C12 125.9(21) . . ?
C10 C9 C12 118.6(20) . . ?
C9 C10 C11 121.9(19) . . ?
C9 C10 H10I 119.0(12) . . ?
C11 C10 H10I 119.1(11) . . ?
C6 C11 C10 120.4(18) . . ?
C6 C11 H11J 119.8(11) . . ?
C10 C11 H11J 119.8(11) . . ?
C9 C12 N3 115.4(19) . . ?
C9 C12 H12E 108.5(14) . . ?
N3 C12 H12E 108.0(14) . . ?
C9 C12 H12F 108.5(13) . . ?
N3 C12 H12F 108.8(12) . . ?
H12E C12 H12F 107.5 . . ?
N3 C13 C14 113.8(17) . . ?
N3 C13 H13A 109.0(11) . . ?
C14 C13 H13A 109.1(11) . . ?
N3 C13 H13B 108.3(12) . . ?
C14 C13 H13B 108.8(11) . . ?
H13A C13 H13B 107.7 . . ?
O1 C14 C13 107.6(17) . . ?
O1 C14 H14C 110.3(11) . . ?
C13 C14 H14C 110.4(11) . . ?
O1 C14 H14D 110.1(11) . . ?
C13 C14 H14D 110.1(11) . . ?
H14C C14 H14D 108.5 . . ?
O1 C15 C16 112.9(19) . . ?
O1 C15 H15A 109.0(10) . . ?
C16 C15 H15A 109.0(14) . . ?
O1 C15 H15B 109.0(10) . . ?
C16 C15 H15B 109.0(13) . . ?
H15A C15 H15B 107.8 . . ?
C15 C16 O2 103.4(19) . . ?
C15 C16 H16A 111.1(13) . . ?
O2 C16 H16A 111.1(12) . . ?
C15 C16 H16B 111.0(13) . . ?
O2 C16 H16B 111.1(12) . . ?
H16A C16 H16B 109.1 . . ?
O2 C17 C18 110.6(19) . . ?
O2 C17 H17A 109.6(11) . . ?
C18 C17 H17A 109.6(14) . . ?
O2 C17 H17B 109.5(12) . . ?
C18 C17 H17B 109.5(14) . . ?
H17A C17 H17B 108.1 . . ?
C17 C18 N4 111.9(20) . . ?
C17 C18 H18A 109.2(14) . . ?
N4 C18 H18A 109.3(11) . . ?
C17 C18 H18B 109.2(13) . . ?
N4 C18 H18B 109.3(11) . . ?
H18A C18 H18B 107.9 . . ?
N4 C19 C20 112.9(21) . . ?
N4 C19 H19A 109.0(12) . . ?
C20 C19 H19A 109.1(15) . . ?
N4 C19 H19B 109.0(12) . . ?
C20 C19 H19B 108.9(15) . . ?
H19A C19 H19B 107.8 . . ?
O3 C20 C19 107.7(22) . . ?
O3 C20 H20A 110.2(14) . . ?
C19 C20 H20A 110.1(15) . . ?
O3 C20 H20B 110.2(14) . . ?
C19 C20 H20B 110.1(15) . . ?
H20A C20 H20B 108.49(6) . . ?
O3 C21 C22 113.5(25) . . ?
O3 C21 H21A 109.0(15) . . ?
C22 C21 H21A 108.9(17) . . ?
O3 C21 H21B 108.8(16) . . ?
C22 C21 H21B 108.7(19) . . ?
H21A C21 H21B 107.71(6) . . ?
O4 C22 C21 110.6(24) . . ?
O4 C22 H22A 109.7(13) . . ?
C21 C22 H22A 109.6(17) . . ?
O4 C22 H22B 109.4(13) . . ?
C21 C22 H22B 109.4(19) . . ?
H22A C22 H22B 108.1 . . ?
O4 C23 C24 109.1(17) . . ?
O4 C23 H23A 109.9(12) . . ?
C24 C23 H23A 109.9(11) . . ?
O4 C23 H23B 109.9(11) . . ?
C24 C23 H23B 109.8(11) . . ?
H23A C23 H23B 108.3 . . ?
N3 C24 C23 109.5(17) . . ?
N3 C24 H24A 109.7(11) . . ?
C23 C24 H24A 109.8(11) . . ?
N3 C24 H24B 109.6(11) . . ?
C23 C24 H24B 110.0(11) . . ?
H24A C24 H24B 108.3 . . ?
C26 C25 N4 117.0(17) . . ?
C26 C25 H25A 108.0(12) . . ?
N4 C25 H25A 108.1(11) . . ?
C26 C25 H25B 108.0(12) . . ?
N4 C25 H25B 108.0(11) . . ?
H25A C25 H25B 107.3 . . ?
C31 C26 C27 116.6(18) . . ?
C31 C26 C25 121.0(18) . . ?
C27 C26 C25 122.1(18) . . ?
C26 C27 C28 123.2(18) . . ?
C26 C27 H27 118.4(11) . . ?
C28 C27 H27 118.4(11) . . ?
C27 C28 C29 117.4(19) . . ?
C27 C28 H28 121.3(11) . . ?
C29 C28 H28 121.3(12) . . ?
C30 C29 C28 119.2(20) . . ?
C30 C29 C32 121.4(19) . . ?
C28 C29 C32 119.1(18) . . ?
C31 C30 C29 120.2(20) . . ?
C31 C30 H30 119.9(12) . . ?
C29 C30 H30 119.9(12) . . ?
C26 C31 C30 123.3(18) . . ?
C26 C31 H31 118.3(11) . . ?
C30 C31 H31 118.4(12) . . ?
N5 C32 C29 117.7(17) . . ?
N5 C32 H32A 107.9(10) . . ?
C29 C32 H32A 107.9(11) . . ?
N5 C32 H32B 107.9(10) . . ?
C29 C32 H32B 107.8(11) . . ?
H32A C32 H32B 107.2 . . ?
N5 C33 H33A 109.5(10) . . ?
N5 C33 H33B 109.5(10) . . ?
H33A C33 H33B 109.5 . . ?
N5 C33 H33C 109.4(11) . . ?
H33A C33 H33C 109.5 . . ?
H33B C33 H33C 109.5 . . ?
N5 C34 C35 110.4(13) . . ?
N5 C34 H34A 109.6(9) . . ?
C35 C34 H34A 109.6(10) . . ?
N5 C34 H34B 109.6(9) . . ?
C35 C34 H34B 109.6(9) . . ?
H34A C34 H34B 108.1 . . ?
N1 C35 C34 107.0(14) . . ?
N1 C35 H35A 110.3(9) . . ?
C34 C35 H35A 110.3(10) . . ?
N1 C35 H35B 110.3(9) . . ?
C34 C35 H35B 110.3(9) . . ?
H35A C35 H35B 108.6 . . ?
O22 Cl2 O21 108.9(16) . . ?
O22 Cl2 O24 109.7(16) . . ?
O21 Cl2 O24 102.6(15) . . ?
O22 Cl2 O23 115.3(16) . . ?
O21 Cl2 O23 110.0(16) . . ?
O24 Cl2 O23 109.6(15) . . ?
O34 Cl3 O32 108.4(17) . . ?
O34 Cl3 O31 121.0(16) . . ?
O32 Cl3 O31 115.5(16) . . ?
O34 Cl3 O33 108.7(15) . . ?
O32 Cl3 O33 101.9(16) . . ?
O31 Cl3 O33 98.8(15) . . ?
O41 Cl4 O43 120.2(17) . . ?
O41 Cl4 O42 113.4(16) . . ?
O43 Cl4 O42 105.5(15) . . ?
O41 Cl4 O44 106.3(15) . . ?
O43 Cl4 O44 105.7(17) . . ?
O42 Cl4 O44 104.4(15) . . ?

loop_
_geom_bond_atom_site_label_1
_geom_bond_atom_site_label_2
_geom_bond_distance
_geom_bond_site_symmetry_2
_geom_bond_publ_flag
Pd1 N1 2.017(14) . ?
Pd1 N2 2.045(13) . ?
Pd1 N5 2.082(15) . ?
Pd1 Cl1 2.316(5) . ?
N1 C1 1.48(2) . ?
N1 C2 1.49(2) . ?
N1 C35 1.49(2) . ?
N2 C5 1.47(2) . ?
N2 C4 1.52(2) . ?
N2 C3 1.54(2) . ?
N3 C12 1.49(3) . ?
N3 C24 1.50(3) . ?
N3 C13 1.49(3) . ?
N3 H3 0.72(18) . ?
N4 C19 1.45(3) . ?
N4 C18 1.51(3) . ?
N4 C25 1.60(3) . ?
N4 H4 1.18(24) . ?
N5 C32 1.45(2) . ?
N5 C33 1.48(3) . ?
N5 C34 1.49(2) . ?
O1 C14 1.33(2) . ?
O1 C15 1.41(2) . ?
O2 C17 1.46(2) . ?
O2 C16 1.47(3) . ?
O3 C21 1.42(3) . ?
O3 C20 1.43(3) . ?
O4 C23 1.38(2) . ?
O4 C22 1.40(3) . ?
O5 H5A 0.97 . ?
O5 H5B 0.97 . ?
C1 H1A 0.96 . ?
C1 H1B 0.96 . ?
C1 H1C 0.96 . ?
C2 C3 1.55(2) . ?
C2 H2O 0.97 . ?
C2 H2P 0.97 . ?
C3 H3M 0.97 . ?
C3 H3N 0.97 . ?
C4 H4A 0.96 . ?
C4 H4B 0.96 . ?
C4 H4C 0.96 . ?
C5 C6 1.56(2) . ?
C5 H5K 0.97 . ?
C5 H5L 0.97 . ?
C6 C11 1.36(2) . ?
C6 C7 1.40(2) . ?
C7 C8 1.39(3) . ?
C7 H7G 0.93 . ?
C8 C9 1.37(3) . ?
C8 H8H 0.93 . ?
C9 C10 1.38(3) . ?
C9 C12 1.47(3) . ?
C10 C11 1.41(2) . ?
C10 H10I 0.93 . ?
C11 H11J 0.93 . ?
C12 H12E 0.97 . ?
C12 H12F 0.97 . ?
C13 C14 1.53(3) . ?
C13 H13A 0.97 . ?
C13 H13B 0.97 . ?
C14 H14C 0.97 . ?
C14 H14D 0.97 . ?
C15 C16 1.46(3) . ?
C15 H15A 0.97 . ?
C15 H15B 0.97 . ?
C16 H16A 0.97 . ?
C16 H16B 0.97 . ?
C17 C18 1.47(3) . ?
C17 H17A 0.97 . ?
C17 H17B 0.97 . ?
C18 H18A 0.97 . ?
C18 H18B 0.97 . ?
C19 C20 1.52(3) . ?
C19 H19A 0.97 . ?
C19 H19B 0.97 . ?
C20 H20A 0.97 . ?
C20 H20B 0.97 . ?
C21 C22 1.44(3) . ?
C21 H21A 0.97 . ?
C21 H21B 0.97 . ?
C22 H22A 0.97 . ?
C22 H22B 0.97 . ?
C23 C24 1.63(3) . ?
C23 H23A 0.97 . ?
C23 H23B 0.97 . ?
C24 H24A 0.97 . ?
C24 H24B 0.97 . ?
C25 C26 1.43(3) . ?
C25 H25A 0.97 . ?
C25 H25B 0.97 . ?
C26 C31 1.37(2) . ?
C26 C27 1.39(2) . ?
C27 C28 1.41(3) . ?
C27 H27 0.93 . ?
C28 C29 1.42(3) . ?
C28 H28 0.93 . ?
C29 C30 1.39(2) . ?
C29 C32 1.50(3) . ?
C30 C31 1.37(3) . ?
C30 H30 0.93 . ?
C31 H31 0.93 . ?
C32 H32A 0.97 . ?
C32 H32B 0.97 . ?
C33 H33A 0.96 . ?
C33 H33B 0.96 . ?
C33 H33C 0.96 . ?
C34 C35 1.56(2) . ?
C34 H34A 0.97 . ?
C34 H34B 0.97 . ?
C35 H35A 0.97 . ?
C35 H35B 0.97 . ?
Cl2 O22 1.32(3) . ?
Cl2 O21 1.38(3) . ?
Cl2 O24 1.40(3) . ?
Cl2 O23 1.42(2) . ?
Cl3 O34 1.36(3) . ?
Cl3 O32 1.36(3) . ?
Cl3 O31 1.39(2) . ?
Cl3 O33 1.40(3) . ?
Cl4 O41 1.31(3) . ?
Cl4 O43 1.32(3) . ?
Cl4 O42 1.37(3) . ?
Cl4 O44 1.44(3) . ?
